data_2223071
loop_
_publ_author_name
'Zhu, Di'
'Lei, Lei'
'Dai, Xi-Bin'
'Zeng, Qing-Fu'

_publ_section_title
;
 Bis(2-cyclobutyliminomethyl-4,6-dihydroselenophenolato)zinc(II)
;
_journal_coeditor_code HB5040
_journal_issue 9
_journal_name_full 'Acta Crystallographica Section E'
_journal_page_first m1076
_journal_paper_doi 10.1107/S1600536809031596
_journal_volume 65
_journal_year 2009
_chemical_formula_iupac '[Zn (C11 H12 N O Se2)2]'
_chemical_formula_moiety 'C22 H24 N2 O2 Se4 Zn'
_chemical_formula_sum 'C22 H24 N2 O2 Se4 Zn'
_chemical_formula_weight 729.64
_chemical_name_systematic
;
Bis(2-cyclobutyliminomethyl-4,6-dihydroselenophenolato)zinc(II)
;
_space_group_IT_number 2
_symmetry_cell_setting triclinic
_symmetry_space_group_name_Hall '-P 1'
_symmetry_space_group_name_H-M 'P -1'
_atom_sites_solution_hydrogens geom
_atom_sites_solution_primary direct
_atom_sites_solution_secondary difmap
_audit_creation_method SHELXL-97
_cell_angle_alpha 93.166(6)
_cell_angle_beta 108.216(6)
_cell_angle_gamma 95.716(6)
_cell_formula_units_Z 2
_cell_length_a 8.0876(6)
_cell_length_b 12.2986(16)
_cell_length_c 12.7956(16)
_cell_measurement_reflns_used 25
_cell_measurement_temperature 296(2)
_cell_measurement_theta_max 12
_cell_measurement_theta_min 9
_cell_volume 1197.9(2)
_computing_cell_refinement 'CAD-4 Software (Enraf--Nonius, 1989)'
_computing_data_collection 'CAD-4 Software (Enraf--Nonius, 1989)'
_computing_data_reduction 'XCAD4 (Harms & Wocadlo, 1995)'
_computing_molecular_graphics 'SHELXTL (Sheldrick, 2008)'
_computing_publication_material 'SHELXTL (Sheldrick, 2008)'
_computing_structure_refinement 'SHELXL97 (Sheldrick, 2008)'
_computing_structure_solution 'SHELXS97 (Sheldrick, 2008)'
_diffrn_ambient_temperature 296(2)
_diffrn_measured_fraction_theta_full 0.989
_diffrn_measured_fraction_theta_max 0.989
_diffrn_measurement_device_type 'Enraf--Nonius CAD-4'
_diffrn_measurement_method \w/2\q
_diffrn_radiation_monochromator graphite
_diffrn_radiation_source 'fine-focus sealed tube'
_diffrn_radiation_type MoK\a
_diffrn_radiation_wavelength 0.71073
_diffrn_reflns_av_R_equivalents 0.0244
_diffrn_reflns_av_sigmaI/netI 0.0503
_diffrn_reflns_limit_h_max 9
_diffrn_reflns_limit_h_min -9
_diffrn_reflns_limit_k_max 14
_diffrn_reflns_limit_k_min -11
_diffrn_reflns_limit_l_max 14
_diffrn_reflns_limit_l_min -15
_diffrn_reflns_number 6184
_diffrn_reflns_theta_full 25.00
_diffrn_reflns_theta_max 25.00
_diffrn_reflns_theta_min 1.67
_diffrn_standards_decay_% 1
_diffrn_standards_interval_count 200
_diffrn_standards_interval_time 120
_diffrn_standards_number 3
_exptl_absorpt_coefficient_mu 7.124
_exptl_absorpt_correction_T_max 0.269
_exptl_absorpt_correction_T_min 0.209
_exptl_absorpt_correction_type psi-scan
_exptl_absorpt_process_details '(North <i>et al.</i>,  1968)'
_exptl_crystal_colour colorless
_exptl_crystal_density_diffrn 2.023
_exptl_crystal_density_method 'not measured'
_exptl_crystal_description block
_exptl_crystal_F_000 704
_exptl_crystal_size_max 0.32
_exptl_crystal_size_mid 0.28
_exptl_crystal_size_min 0.25
_refine_diff_density_max 0.727
_refine_diff_density_min -1.483
_refine_ls_extinction_method none
_refine_ls_goodness_of_fit_ref 1.047
_refine_ls_hydrogen_treatment constr
_refine_ls_matrix_type full
_refine_ls_number_parameters 284
_refine_ls_number_reflns 4183
_refine_ls_number_restraints 0
_refine_ls_restrained_S_all 1.047
_refine_ls_R_factor_all 0.0658
_refine_ls_R_factor_gt 0.0455
_refine_ls_shift/su_max 0.000
_refine_ls_shift/su_mean 0.000
_refine_ls_structure_factor_coef Fsqd
_refine_ls_weighting_details 'calc w=1/[\s^2^(Fo^2^)+(0.0591P)^2^+4.4413P] where P=(Fo^2^+2Fc^2^)/3'
_refine_ls_weighting_scheme calc
_refine_ls_wR_factor_gt 0.1195
_refine_ls_wR_factor_ref 0.1304
_reflns_number_gt 3165
_reflns_number_total 4183
_reflns_threshold_expression I>2\s(I)
_cod_data_source_file hb5040.cif
_cod_data_source_block I
_cod_database_code 2223071
_cod_database_fobs_code 2223071

loop_
_symmetry_equiv_pos_as_xyz
'x, y, z'
'-x, -y, -z'

loop_
_atom_site_type_symbol
_atom_site_label
_atom_site_fract_x
_atom_site_fract_y
_atom_site_fract_z
_atom_site_U_iso_or_equiv
_atom_site_adp_type
_atom_site_calc_flag
_atom_site_refinement_flags
_atom_site_occupancy
_atom_site_disorder_assembly
_atom_site_disorder_group
C C3 -0.0178(8) 0.4782(5) 0.1563(5) 0.0251(13) Uani d . 1 . .
C C4 -0.1460(8) 0.5305(5) 0.0777(5) 0.0270(14) Uani d . 1 . .
C C5 -0.1629(8) 0.6448(5) 0.0877(5) 0.0275(14) Uani d . 1 . .
H H5 -0.2448 0.6703 0.0285 0.033 Uiso calc R 1 . .
C C6 -0.0144(8) 0.3665(5) 0.1286(5) 0.0285(14) Uani d . 1 . .
C C8 0.2692(9) 0.8003(5) 0.6800(5) 0.0334(15) Uani d . 1 . .
H H8 0.1939 0.7846 0.7206 0.040 Uiso calc R 1 . .
C C9 0.0370(9) 0.7100(5) 0.5214(5) 0.0333(15) Uani d . 1 . .
H H9 -0.0288 0.7034 0.5692 0.040 Uiso calc R 1 . .
C C10 -0.2221(9) 0.6202(6) 0.3895(6) 0.0351(16) Uani d . 1 . .
H H10 -0.2957 0.6743 0.3521 0.042 Uiso calc R 1 . .
C C12 0.2138(8) 0.7668(5) 0.5674(5) 0.0316(15) Uani d . 1 . .
C C13 0.3264(8) 0.7890(5) 0.5038(5) 0.0301(15) Uani d . 1 . .
C C14 0.5457(9) 0.8801(6) 0.6732(6) 0.0381(17) Uani d . 1 . .
H H14 0.6567 0.9177 0.7088 0.046 Uiso calc R 1 . .
C C15 0.4932(8) 0.8481(5) 0.5614(6) 0.0323(15) Uani d . 1 . .
C C16 0.4309(9) 0.8554(6) 0.7316(6) 0.0394(17) Uani d . 1 . .
C C17 -0.1131(9) 0.8311(5) 0.1571(6) 0.0381(17) Uani d . 1 . .
H H17 -0.2085 0.8365 0.0888 0.046 Uiso calc R 1 . .
C C18 -0.1400(11) 0.8977(6) 0.2528(8) 0.053(2) Uani d . 1 . .
H H18A -0.2618 0.9052 0.2436 0.063 Uiso calc R 1 . .
H H18B -0.0817 0.8737 0.3246 0.063 Uiso calc R 1 . .
C C19 -0.0413(11) 0.9963(6) 0.2242(8) 0.059(2) Uani d . 1 . .
H H19A 0.0410 1.0404 0.2879 0.071 Uiso calc R 1 . .
H H19B -0.1158 1.0415 0.1747 0.071 Uiso calc R 1 . .
C C20 -0.1314(8) 0.3059(5) 0.0389(5) 0.0298(14) Uani d . 1 . .
H H20 -0.1264 0.2313 0.0265 0.036 Uiso calc R 1 . .
C C21 -0.2633(8) 0.4682(5) -0.0173(5) 0.0314(15) Uani d . 1 . .
H H21 -0.3447 0.5025 -0.0692 0.038 Uiso calc R 1 . .
C C22 -0.2581(8) 0.3579(5) -0.0336(5) 0.0313(15) Uani d . 1 . .
C C23 -0.2772(10) 0.5116(6) 0.3183(7) 0.049(2) Uani d . 1 . .
H H23A -0.1871 0.4629 0.3319 0.059 Uiso calc R 1 . .
H H23B -0.3285 0.5187 0.2400 0.059 Uiso calc R 1 . .
C C24 -0.4130(10) 0.4865(7) 0.3787(7) 0.048(2) Uani d . 1 . .
H H24A -0.5283 0.5064 0.3405 0.058 Uiso calc R 1 . .
H H24B -0.4207 0.4121 0.3998 0.058 Uiso calc R 1 . .
C C25 -0.3008(10) 0.5711(7) 0.4725(6) 0.048(2) Uani d . 1 . .
H H25A -0.3676 0.6196 0.5008 0.058 Uiso calc R 1 . .
H H25B -0.2175 0.5401 0.5320 0.058 Uiso calc R 1 . .
C C26 0.0420(13) 0.9166(6) 0.1673(9) 0.066(3) Uani d . 1 . .
H H26A 0.1535 0.8983 0.2142 0.079 Uiso calc R 1 . .
H H26B 0.0501 0.9379 0.0970 0.079 Uiso calc R 1 . .
N N1 -0.0797(7) 0.7162(4) 0.1679(4) 0.0288(12) Uani d . 1 . .
N N2 -0.0372(7) 0.6683(4) 0.4224(4) 0.0297(12) Uani d . 1 . .
O O1 0.0927(6) 0.5283(4) 0.2458(4) 0.0331(11) Uani d . 1 . .
O O2 0.2880(6) 0.7612(4) 0.3987(4) 0.0372(11) Uani d . 1 . .
Se Se1 -0.41129(11) 0.27481(7) -0.16339(7) 0.0561(3) Uani d . 1 . .
H H1 -0.5133 0.2804 -0.1676 0.084 Uiso calc R 1 . .
Se Se2 0.16624(10) 0.29622(6) 0.22268(6) 0.0406(2) Uani d . 1 . .
H H2 0.1451 0.2297 0.2068 0.061 Uiso calc R 1 . .
Se Se3 0.50639(12) 0.89915(10) 0.88567(7) 0.0660(3) Uani d . 1 . .
H H3 0.4248 0.9208 0.9027 0.099 Uiso calc R 1 . .
Se Se4 0.64728(10) 0.88355(6) 0.48096(7) 0.0435(2) Uani d . 1 . .
H H4 0.7125 0.9397 0.5105 0.065 Uiso calc R 1 . .
Zn Zn1 0.08132(11) 0.67103(7) 0.30778(7) 0.0407(2) Uani d . 1 . .

loop_
_atom_site_aniso_label
_atom_site_aniso_U_11
_atom_site_aniso_U_22
_atom_site_aniso_U_33
_atom_site_aniso_U_12
_atom_site_aniso_U_13
_atom_site_aniso_U_23
C3 0.025(3) 0.026(3) 0.022(3) -0.005(3) 0.008(3) -0.002(3)
C4 0.024(3) 0.031(3) 0.027(3) -0.002(3) 0.010(3) 0.001(3)
C5 0.028(3) 0.026(3) 0.026(3) 0.002(3) 0.007(3) 0.004(3)
C6 0.028(3) 0.032(4) 0.027(3) 0.002(3) 0.012(3) 0.002(3)
C8 0.038(4) 0.041(4) 0.023(3) 0.011(3) 0.011(3) 0.000(3)
C9 0.036(4) 0.037(4) 0.029(4) -0.002(3) 0.015(3) 0.001(3)
C10 0.028(4) 0.039(4) 0.035(4) -0.002(3) 0.008(3) 0.001(3)
C12 0.029(3) 0.031(4) 0.030(4) 0.003(3) 0.004(3) -0.002(3)
C13 0.029(3) 0.026(3) 0.030(4) 0.002(3) 0.003(3) -0.004(3)
C14 0.028(4) 0.040(4) 0.037(4) 0.008(3) -0.003(3) -0.009(3)
C15 0.028(3) 0.029(4) 0.037(4) 0.003(3) 0.006(3) 0.000(3)
C16 0.033(4) 0.046(4) 0.029(4) 0.006(3) -0.002(3) -0.012(3)
C17 0.043(4) 0.023(3) 0.039(4) 0.004(3) 0.002(3) 0.002(3)
C18 0.050(5) 0.035(4) 0.076(6) 0.009(4) 0.023(4) 0.002(4)
C19 0.046(5) 0.035(4) 0.090(7) 0.002(4) 0.018(5) -0.009(4)
C20 0.033(4) 0.022(3) 0.032(4) -0.005(3) 0.012(3) -0.003(3)
C21 0.026(3) 0.035(4) 0.030(4) 0.002(3) 0.004(3) -0.002(3)
C22 0.026(3) 0.032(4) 0.030(4) -0.007(3) 0.005(3) -0.005(3)
C23 0.043(5) 0.048(5) 0.055(5) -0.011(4) 0.021(4) -0.014(4)
C24 0.039(4) 0.047(5) 0.060(5) -0.009(3) 0.023(4) 0.002(4)
C25 0.037(4) 0.066(5) 0.041(4) -0.010(4) 0.019(3) 0.000(4)
C26 0.076(7) 0.038(5) 0.100(8) 0.006(4) 0.052(6) 0.008(5)
N1 0.033(3) 0.024(3) 0.028(3) 0.002(2) 0.007(2) 0.004(2)
N2 0.031(3) 0.030(3) 0.025(3) -0.003(2) 0.007(2) -0.002(2)
O1 0.034(3) 0.033(3) 0.026(2) 0.004(2) 0.003(2) -0.005(2)
O2 0.035(3) 0.043(3) 0.030(3) -0.009(2) 0.011(2) -0.006(2)
Se1 0.0466(5) 0.0481(5) 0.0492(5) -0.0046(4) -0.0123(4) -0.0193(4)
Se2 0.0428(4) 0.0318(4) 0.0409(4) 0.0097(3) 0.0028(3) 0.0024(3)
Se3 0.0512(5) 0.1048(8) 0.0278(4) 0.0108(5) -0.0035(4) -0.0202(4)
Se4 0.0340(4) 0.0438(5) 0.0533(5) -0.0036(3) 0.0181(3) 0.0005(4)
Zn1 0.0417(5) 0.0415(5) 0.0346(5) 0.0002(4) 0.0088(4) -0.0034(4)

loop_
_atom_type_symbol
_atom_type_description
_atom_type_scat_dispersion_real
_atom_type_scat_dispersion_imag
_atom_type_scat_source
C C 0.0033 0.0016 'International Tables Vol C Tables 4.2.6.8 and 6.1.1.4'
H H 0.0000 0.0000 'International Tables Vol C Tables 4.2.6.8 and 6.1.1.4'
N N 0.0061 0.0033 'International Tables Vol C Tables 4.2.6.8 and 6.1.1.4'
O O 0.0106 0.0060 'International Tables Vol C Tables 4.2.6.8 and 6.1.1.4'
Zn Zn 0.2839 1.4301 'International Tables Vol C Tables 4.2.6.8 and 6.1.1.4'
Se Se -0.0929 2.2259 'International Tables Vol C Tables 4.2.6.8 and 6.1.1.4'

loop_
_geom_angle_atom_site_label_1
_geom_angle_atom_site_label_2
_geom_angle_atom_site_label_3
_geom_angle_site_symmetry_1
_geom_angle_site_symmetry_3
_geom_angle
_geom_angle_publ_flag
O1 C3 C6 . . 120.5(6) ?
O1 C3 C4 . . 123.8(6) ?
C6 C3 C4 . . 115.6(5) ?
C21 C4 C5 . . 116.3(6) ?
C21 C4 C3 . . 119.7(6) ?
C5 C4 C3 . . 124.0(6) ?
N1 C5 C4 . . 128.0(6) ?
N1 C5 H5 . . 116.0 ?
C4 C5 H5 . . 116.0 ?
C20 C6 C3 . . 124.4(6) ?
C20 C6 Se2 . . 118.2(5) ?
C3 C6 Se2 . . 117.5(5) ?
C16 C8 C12 . . 121.3(7) ?
C16 C8 H8 . . 119.3 ?
C12 C8 H8 . . 119.3 ?
N2 C9 C12 . . 126.8(6) ?
N2 C9 H9 . . 116.6 ?
C12 C9 H9 . . 116.6 ?
N2 C10 C23 . . 118.6(6) ?
N2 C10 C25 . . 121.4(6) ?
C23 C10 C25 . . 89.4(6) ?
N2 C10 H10 . . 108.6 ?
C23 C10 H10 . . 108.6 ?
C25 C10 H10 . . 108.6 ?
C8 C12 C13 . . 120.5(6) ?
C8 C12 C9 . . 116.2(6) ?
C13 C12 C9 . . 123.3(6) ?
O2 C13 C12 . . 125.4(6) ?
O2 C13 C15 . . 118.6(6) ?
C12 C13 C15 . . 116.0(6) ?
C15 C14 C16 . . 119.1(6) ?
C15 C14 H14 . . 120.5 ?
C16 C14 H14 . . 120.5 ?
C14 C15 C13 . . 122.6(6) ?
C14 C15 Se4 . . 119.3(5) ?
C13 C15 Se4 . . 118.1(5) ?
C8 C16 C14 . . 120.6(6) ?
C8 C16 Se3 . . 121.0(6) ?
C14 C16 Se3 . . 118.4(5) ?
N1 C17 C18 . . 119.7(6) ?
N1 C17 C26 . . 117.8(6) ?
C18 C17 C26 . . 87.0(6) ?
N1 C17 H17 . . 110.1 ?
C18 C17 H17 . . 110.1 ?
C26 C17 H17 . . 110.1 ?
C19 C18 C17 . . 88.5(7) ?
C19 C18 H18A . . 113.9 ?
C17 C18 H18A . . 113.9 ?
C19 C18 H18B . . 113.9 ?
C17 C18 H18B . . 113.9 ?
H18A C18 H18B . . 111.1 ?
C18 C19 C26 . . 87.5(6) ?
C18 C19 H19A . . 114.1 ?
C26 C19 H19A . . 114.1 ?
C18 C19 H19B . . 114.1 ?
C26 C19 H19B . . 114.1 ?
H19A C19 H19B . . 111.3 ?
C6 C20 C22 . . 118.6(6) ?
C6 C20 H20 . . 120.7 ?
C22 C20 H20 . . 120.7 ?
C22 C21 C4 . . 120.6(6) ?
C22 C21 H21 . . 119.7 ?
C4 C21 H21 . . 119.7 ?
C21 C22 C20 . . 120.9(6) ?
C21 C22 Se1 . . 120.6(5) ?
C20 C22 Se1 . . 118.3(5) ?
C10 C23 C24 . . 86.9(6) ?
C10 C23 H23A . . 114.2 ?
C24 C23 H23A . . 114.2 ?
C10 C23 H23B . . 114.2 ?
C24 C23 H23B . . 114.2 ?
H23A C23 H23B . . 111.3 ?
C25 C24 C23 . . 88.1(5) ?
C25 C24 H24A . . 114.0 ?
C23 C24 H24A . . 114.0 ?
C25 C24 H24B . . 114.0 ?
C23 C24 H24B . . 114.0 ?
H24A C24 H24B . . 111.2 ?
C10 C25 C24 . . 87.4(6) ?
C10 C25 H25A . . 114.1 ?
C24 C25 H25A . . 114.1 ?
C10 C25 H25B . . 114.1 ?
C24 C25 H25B . . 114.1 ?
H25A C25 H25B . . 111.3 ?
C19 C26 C17 . . 88.0(6) ?
C19 C26 H26A . . 114.0 ?
C17 C26 H26A . . 114.0 ?
C19 C26 H26B . . 114.0 ?
C17 C26 H26B . . 114.0 ?
H26A C26 H26B . . 111.2 ?
C5 N1 C17 . . 118.3(5) ?
C5 N1 Zn1 . . 120.5(4) ?
C17 N1 Zn1 . . 121.0(4) ?
C9 N2 C10 . . 118.7(6) ?
C9 N2 Zn1 . . 123.1(5) ?
C10 N2 Zn1 . . 118.2(4) ?
C3 O1 Zn1 . . 125.6(4) ?
C13 O2 Zn1 . . 125.8(4) ?
C22 Se1 H1 . . 109.5 ?
C6 Se2 H2 . . 109.5 ?
C16 Se3 H3 . . 109.5 ?
C15 Se4 H4 . . 109.5 ?
O1 Zn1 O2 . . 121.3(2) ?
O1 Zn1 N2 . . 113.3(2) ?
O2 Zn1 N2 . . 94.9(2) ?
O1 Zn1 N1 . . 94.9(2) ?
O2 Zn1 N1 . . 123.5(2) ?
N2 Zn1 N1 . . 109.6(2) ?

loop_
_geom_bond_atom_site_label_1
_geom_bond_atom_site_label_2
_geom_bond_site_symmetry_2
_geom_bond_distance
_geom_bond_publ_flag
C3 O1 . 1.290(7) ?
C3 C6 . 1.405(9) ?
C3 C4 . 1.432(9) ?
C4 C21 . 1.413(9) ?
C4 C5 . 1.429(9) ?
C5 N1 . 1.276(8) ?
C5 H5 . 0.9300 ?
C6 C20 . 1.361(9) ?
C6 Se2 . 1.896(6) ?
C8 C16 . 1.356(10) ?
C8 C12 . 1.393(9) ?
C8 H8 . 0.9300 ?
C9 N2 . 1.272(8) ?
C9 C12 . 1.452(9) ?
C9 H9 . 0.9300 ?
C10 N2 . 1.472(8) ?
C10 C23 . 1.518(10) ?
C10 C25 . 1.522(10) ?
C10 H10 . 0.9800 ?
C12 C13 . 1.416(9) ?
C13 O2 . 1.299(8) ?
C13 C15 . 1.420(9) ?
C14 C15 . 1.380(9) ?
C14 C16 . 1.384(11) ?
C14 H14 . 0.9300 ?
C15 Se4 . 1.883(7) ?
C16 Se3 . 1.902(7) ?
C17 N1 . 1.470(8) ?
C17 C18 . 1.519(11) ?
C17 C26 . 1.522(11) ?
C17 H17 . 0.9800 ?
C18 C19 . 1.509(12) ?
C18 H18A . 0.9700 ?
C18 H18B . 0.9700 ?
C19 C26 . 1.518(12) ?
C19 H19A . 0.9700 ?
C19 H19B . 0.9700 ?
C20 C22 . 1.386(9) ?
C20 H20 . 0.9300 ?
C21 C22 . 1.368(9) ?
C21 H21 . 0.9300 ?
C22 Se1 . 1.900(6) ?
C23 C24 . 1.545(10) ?
C23 H23A . 0.9700 ?
C23 H23B . 0.9700 ?
C24 C25 . 1.530(11) ?
C24 H24A . 0.9700 ?
C24 H24B . 0.9700 ?
C25 H25A . 0.9700 ?
C25 H25B . 0.9700 ?
C26 H26A . 0.9700 ?
C26 H26B . 0.9700 ?
Zn1 N1 . 2.002(5) y
Zn1 N2 . 1.987(5) y
Zn1 O1 . 1.908(4) y
Zn1 O2 . 1.911(4) y
Se1 H1 . 0.8200 ?
Se2 H2 . 0.8200 ?
Se3 H3 . 0.8200 ?
Se4 H4 . 0.8200 ?
